data_2001685
loop_
_publ_author_name
'Toma, P. H.'
'Nguyen, D. N.'
'Byrn, S. R.'

_publ_section_title
;
 9-Chloro-2-ethoxy-6-nitroacridine
;
_journal_issue 5
_journal_name_full 'Acta Crystallographica Section C'
_journal_page_first 914
_journal_page_last 916
_journal_paper_doi 10.1107/S0108270192011909
_journal_volume 49
_journal_year 1993
_chemical_formula_moiety 'C15 H11 Cl1 N2 O3,C1 H1 Cl3'
_chemical_formula_sum 'C16 H12 Cl4 N2 O3'
_chemical_formula_weight 422.10
_space_group_IT_number 2
_space_group_name_Hall '-P 1'
_space_group_name_H-M_alt 'P -1'
_symmetry_cell_setting triclinic
_symmetry_space_group_name_Hall '-P 1'
_symmetry_space_group_name_H-M 'P -1'
_cell_angle_alpha 84.420(10)
_cell_angle_beta 79.420(10)
_cell_angle_gamma 83.230(10)
_cell_formula_units_Z 2
_cell_length_a 7.3490(10)
_cell_length_b 10.613(2)
_cell_length_c 11.721(2)
_cell_volume 889.7(3)
_diffrn_radiation_type Mo
_diffrn_radiation_wavelength 0.71073
_exptl_absorpt_coefficient_mu 0.685
_exptl_crystal_density_diffrn 1.576
_exptl_crystal_F_000 428
_cod_data_source_file gr0204.cif
_cod_data_source_block gr0204_structure_1_of_1
_cod_original_cell_volume 889.7(4)
_cod_database_code 2001685

loop_
_space_group_symop_id
_space_group_symop_operation_xyz
1 x,y,z
2 -x,-y,-z

loop_
_atom_site_label
_atom_site_fract_x
_atom_site_fract_y
_atom_site_fract_z
Cl(9) .19260(10) .43380(10) .75060(10)
O(2) .3804(3) .9042(2) .6544(2)
O(61) .0852(4) .0419(2) .3144(3)
O(62) .1603(4) .1828(3) .1750(2)
N(6) .1353(4) .1464(3) .2771(3)
N(10) .2857(3) .5505(2) .3643(2)
C(1) .3025(4) .6920(3) .6395(2)
C(2) .3530(4) .8089(3) .5935(2)
C(3) .3813(4) .8385(3) .4707(2)
C(4) .3591(4) .7534(3) .3981(2)
C(5) .2139(4) .3496(3) .3232(3)
C(6) .1630(4) .2313(3) .3630(3)
C(7) .1324(4) .1882(3) .4805(3)
C(8) .1525(4) .2665(3) .5602(3)
C(9) .2274(4) .4783(3) .6033(2)
C(4a) .3064(3) .6299(2) .4411(2)
C(8a) .2054(3) .3923(2) .5262(2)
C(9a) .2792(3) .6001(2) .5649(2)
C(10a) .2363(3) .4333(2) .4052(2)
C(21) .3436(4) .8871(3) .7794(3)
C(22) .3818(6) 1.0067(3) .8246(3)
H(1) .281(4) .681(3) .712(3)
H(3) .407(4) .919(3) .441(3)
H(4) .364(5) .770(4) .319(3)
H(5) .231(5) .375(4) .245(3)
H(7) .104(6) .102(4) .496(3)
H(8) .123(5) .241(3) .639(3)
H(211) .429(5) .815(3) .803(3)
H(212) .215(4) .870(3) .803(3)
H(221) .352(6) 1.001(4) .910(4)
H(222) .524(6) 1.028(4) .793(4)
H(223) .292(6) 1.081(4) .791(4)
Cl(101) .1416(2) .82960(10) 1.11790(10)
Cl(102) .1817(2) .6014(2) .99950(10)
Cl(103) .5002(3) .7112(2) 1.03990(10)
C(100) .2677(7) .6855(4) 1.0936(3)
H(100) .267(6) .645(4) 1.164(4)

loop_
_geom_bond_atom_site_label_1
_geom_bond_atom_site_label_2
_geom_bond_distance
Cl(9) C(9) 1.725(2)
O(2) C(2) 1.348(3)
O(2) C(21) 1.438(3)
O(61) N(6) 1.225(3)
O(62) N(6) 1.209(3)
N(6) C(6) 1.471(3)
N(10) C(4a) 1.332(3)
N(10) C(10a) 1.355(3)
C(1) C(2) 1.368(3)
C(1) C(9a) 1.417(3)
C(1) H(1) 0.83(3)
C(2) C(3) 1.425(3)
C(3) C(4) 1.342(3)
C(3) H(3) 0.92(3)
C(4) C(4a) 1.428(3)
C(4) H(4) 0.93(3)
C(5) C(6) 1.366(3)
C(5) C(10a) 1.414(3)
C(5) H(5) 0.92(3)
C(6) C(7) 1.395(3)
C(7) C(8) 1.348(3)
C(7) H(7) 0.95(3)
C(8) C(8a) 1.433(3)
C(8) H(8) 0.93(3)
C(9) C(9a) 1.400(3)
C(9) C(8a) 1.387(3)
C(4a) C(9a) 1.436(3)
C(8a) C(10a) 1.427(3)
C(21) C(22) 1.496(3)
C(21) H(211) 0.98(3)
C(21) H(212) 0.97(3)
C(22) H(221) 0.99(3)
C(22) H(222) 1.09(3)
C(22) H(223) 1.06(3)
C(100) Cl(101) 1.713(4)
C(100) Cl(102) 1.730(3)
C(100) Cl(103) 1.753(4)
C(100) H(100) 0.89(3)
